data_4067531
loop_
_publ_author_name
'Sun, Wen-Hua'
'Liu, Shaofeng'
'Zhang, Wenjuan'
'Zeng, Yanning'
'Wang, Deligeer'
'Liang, Tongling'

_publ_section_title
;
 Syntheses, Characterization, and the Ethylene (Co-)Polymerization
 Screening of 2-Benzimidazolyl-N-phenylquinoline-8-carboxamide
 Half-Titanocene Chlorides
;
_journal_issue 4
_journal_name_full Organometallics
_journal_page_first 732
_journal_paper_doi 10.1021/om9010033
_journal_volume 29
_journal_year 2010
_chemical_formula_moiety 'C34 H31 Cl N4 O Ti'
_chemical_formula_sum 'C34 H31 Cl N4 O Ti'
_chemical_formula_weight 594.98
_chemical_name_systematic
; 
 ? 
;
_space_group_IT_number 2
_symmetry_cell_setting triclinic
_symmetry_space_group_name_Hall '-P 1'
_symmetry_space_group_name_H-M 'P -1'
_atom_sites_solution_hydrogens geom
_atom_sites_solution_primary direct
_atom_sites_solution_secondary difmap
_audit_creation_method SHELXL-97
_cell_angle_alpha 64.58(3)
_cell_angle_beta 85.28(3)
_cell_angle_gamma 72.27(3)
_cell_formula_units_Z 2
_cell_length_a 10.810(2)
_cell_length_b 11.800(2)
_cell_length_c 13.651(3)
_cell_measurement_reflns_used 370
_cell_measurement_temperature 173(2)
_cell_measurement_theta_max 27.48
_cell_measurement_theta_min 1.65
_cell_volume 1495.6(7)
_computing_cell_refinement 'CrystalClear (Rigaku Inc., 2008)'
_computing_data_collection 'CrystalClear (Rigaku Inc., 2008)'
_computing_data_reduction 'CrystalClear (Rigaku Inc., 2008)'
_computing_molecular_graphics 'XP in Siemens SHELXTL (Sheldrick, 1994)'
_computing_publication_material 'SHELX97 (Sheldrick, 1997)'
_computing_structure_refinement 'SHELXL-97 (Sheldrick, 1997)'
_computing_structure_solution 'SHELXS-97 (Sheldrick, 1990)'
_diffrn_ambient_temperature 173(2)
_diffrn_measured_fraction_theta_full 0.995
_diffrn_measured_fraction_theta_max 0.995
_diffrn_measurement_device_type 'MM007-HF CCD(Saturn 724+)'
_diffrn_measurement_method '\w scans at fixed \c = 45\%'
_diffrn_radiation_monochromator Confocal
_diffrn_radiation_source 'rotating anode'
_diffrn_radiation_type MoK\a
_diffrn_radiation_wavelength 0.71073
_diffrn_reflns_av_R_equivalents 0.0335
_diffrn_reflns_av_sigmaI/netI 0.0374
_diffrn_reflns_limit_h_max 13
_diffrn_reflns_limit_h_min -13
_diffrn_reflns_limit_k_max 15
_diffrn_reflns_limit_k_min -15
_diffrn_reflns_limit_l_max 17
_diffrn_reflns_limit_l_min -17
_diffrn_reflns_number 18467
_diffrn_reflns_theta_full 27.48
_diffrn_reflns_theta_max 27.48
_diffrn_reflns_theta_min 1.65
_exptl_absorpt_coefficient_mu 0.409
_exptl_absorpt_correction_T_max 0.9337
_exptl_absorpt_correction_T_min 0.9046
_exptl_absorpt_correction_type numerical
_exptl_absorpt_process_details 'CrystalClear (Rigaku Inc., 2008)'
_exptl_crystal_colour red
_exptl_crystal_density_diffrn 1.321
_exptl_crystal_density_method 'not measured'
_exptl_crystal_description block
_exptl_crystal_F_000 620
_exptl_crystal_size_max 0.25
_exptl_crystal_size_mid 0.25
_exptl_crystal_size_min 0.17
_platon_squeeze_details
;
;
_refine_diff_density_max 0.707
_refine_diff_density_min -0.481
_refine_diff_density_rms 0.141
_refine_ls_extinction_method none
_refine_ls_goodness_of_fit_ref 1.095
_refine_ls_hydrogen_treatment constr
_refine_ls_matrix_type full
_refine_ls_number_parameters 370
_refine_ls_number_reflns 6822
_refine_ls_number_restraints 0
_refine_ls_restrained_S_all 1.095
_refine_ls_R_factor_all 0.0629
_refine_ls_R_factor_gt 0.0551
_refine_ls_shift/su_max 0.001
_refine_ls_shift/su_mean 0.000
_refine_ls_structure_factor_coef Fsqd
_refine_ls_weighting_details 'calc w=1/[\s^2^(Fo^2^)+(0.0740P)^2^+1.4065P] where P=(Fo^2^+2Fc^2^)/3'
_refine_ls_weighting_scheme calc
_refine_ls_wR_factor_gt 0.1517
_refine_ls_wR_factor_ref 0.1573
_reflns_number_gt 5814
_reflns_number_total 6822
_reflns_threshold_expression >2sigma(I)
_cod_data_source_file om9010033_si_002.cif
_cod_data_source_block C1
_cod_depositor_comments
;
The following automatic conversions were performed:

'_symmetry_cell_setting' value 'Triclinic' changed to 'triclinic'
according to /home/saulius/struct/CIF-dictionaries/cif_core.dic
dictionary named 'cif_core.dic' version 2.4.1 from
2010-06-29.

'_exptl_absorpt_correction_type' value 'Numerical'
changed to 'numerical' according to
/home/saulius/struct/CIF-dictionaries/cif_core.dic dictionary named
'cif_core.dic' version 2.4.1 from 2010-06-29.

Automatic conversion script
Id: cif_fix_values 1715 2011-07-08 13:25:40Z adriana 
;
_cod_original_cell_volume 1495.6(5)
_cod_original_sg_symbol_H-M P-1
_cod_database_code 4067531

loop_
_symmetry_equiv_pos_as_xyz
'x, y, z'
'-x, -y, -z'

loop_
_atom_site_label
_atom_site_type_symbol
_atom_site_fract_x
_atom_site_fract_y
_atom_site_fract_z
_atom_site_U_iso_or_equiv
_atom_site_adp_type
_atom_site_occupancy
_atom_site_symmetry_multiplicity
_atom_site_calc_flag
_atom_site_refinement_flags
Ti1 Ti 0.70797(4) 0.21315(4) 1.50551(3) 0.02173(13) Uani 1 1 d .
Cl1 Cl 0.90029(6) 0.26752(7) 1.47802(5) 0.03230(17) Uani 1 1 d .
O1 O 0.68887(16) 0.25658(18) 1.35880(14) 0.0265(4) Uani 1 1 d .
N4 N 0.6435(2) 0.2746(2) 1.19029(17) 0.0274(4) Uani 1 1 d .
N3 N 0.49340(19) 0.3086(2) 1.47464(16) 0.0244(4) Uani 1 1 d .
N1 N 0.6545(2) 0.3120(2) 1.60449(17) 0.0276(4) Uani 1 1 d .
C16 C 0.4171(2) 0.3063(2) 1.39936(19) 0.0229(5) Uani 1 1 d .
C17 C 0.6095(2) 0.2691(2) 1.28333(19) 0.0225(5) Uani 1 1 d .
C15 C 0.4716(2) 0.2781(2) 1.31104(19) 0.0234(5) Uani 1 1 d .
C19 C 0.8361(2) 0.3559(3) 1.14606(19) 0.0273(5) Uani 1 1 d .
N2 N 0.4928(2) 0.3878(2) 1.70024(18) 0.0321(5) Uani 1 1 d .
C18 C 0.7765(2) 0.2588(3) 1.16347(19) 0.0262(5) Uani 1 1 d .
C14 C 0.3923(2) 0.2675(2) 1.2432(2) 0.0270(5) Uani 1 1 d .
H14A H 0.4286 0.2466 1.1867 0.032 Uiso 1 1 calc R
C12 C 0.2031(2) 0.3229(3) 1.3361(2) 0.0311(6) Uani 1 1 d .
H12A H 0.1138 0.3395 1.3431 0.037 Uiso 1 1 calc R
C13 C 0.2591(3) 0.2872(3) 1.2569(2) 0.0300(5) Uani 1 1 d .
H13A H 0.2087 0.2758 1.2117 0.036 Uiso 1 1 calc R
C11 C 0.2797(2) 0.3349(2) 1.4082(2) 0.0269(5) Uani 1 1 d .
C7 C 0.5251(2) 0.3527(2) 1.6194(2) 0.0269(5) Uani 1 1 d .
C10 C 0.2232(3) 0.3772(3) 1.4888(2) 0.0329(6) Uani 1 1 d .
H10A H 0.1337 0.3967 1.4958 0.039 Uiso 1 1 calc R
C21 C 1.0301(3) 0.2246(3) 1.0986(2) 0.0362(6) Uani 1 1 d .
H21A H 1.1160 0.2120 1.0792 0.043 Uiso 1 1 calc R
C8 C 0.4350(2) 0.3522(2) 1.5472(2) 0.0257(5) Uani 1 1 d .
C23 C 0.8408(3) 0.1480(3) 1.1440(2) 0.0306(6) Uani 1 1 d .
C22 C 0.9691(3) 0.1322(3) 1.1134(2) 0.0350(6) Uani 1 1 d .
H22A H 1.0141 0.0578 1.1028 0.042 Uiso 1 1 calc R
C30 C 0.7697(3) 0.0517(3) 1.1543(2) 0.0362(6) Uani 1 1 d .
H30A H 0.6781 0.1024 1.1332 0.043 Uiso 1 1 calc R
C24 C 0.6708(3) 0.0153(2) 1.5346(2) 0.0324(6) Uani 1 1 d .
H24A H 0.6186 0.0034 1.4863 0.039 Uiso 1 1 calc R
C20 C 0.9629(3) 0.3369(3) 1.1126(2) 0.0334(6) Uani 1 1 d .
H20A H 1.0035 0.4007 1.0994 0.040 Uiso 1 1 calc R
C1 C 0.7139(3) 0.3209(2) 1.6860(2) 0.0285(5) Uani 1 1 d .
C9 C 0.2988(3) 0.3894(3) 1.5555(2) 0.0323(6) Uani 1 1 d .
H9A H 0.2619 0.4216 1.6060 0.039 Uiso 1 1 calc R
C29 C 0.7583(3) 0.4845(3) 1.1497(2) 0.0302(5) Uani 1 1 d .
H29A H 0.6940 0.4660 1.2048 0.036 Uiso 1 1 calc R
C6 C 0.6127(3) 0.3688(3) 1.7441(2) 0.0312(5) Uani 1 1 d .
C5 C 0.6414(3) 0.3908(3) 1.8314(2) 0.0369(6) Uani 1 1 d .
H5A H 0.5754 0.4228 1.8695 0.044 Uiso 1 1 calc R
C25 C 0.6267(3) 0.0404(3) 1.6253(2) 0.0345(6) Uani 1 1 d .
H25A H 0.5381 0.0503 1.6504 0.041 Uiso 1 1 calc R
C26 C 0.8049(3) -0.0067(3) 1.5343(2) 0.0354(6) Uani 1 1 d .
H26A H 0.8629 -0.0361 1.4853 0.043 Uiso 1 1 calc R
C3 C 0.8701(3) 0.3157(3) 1.8012(2) 0.0379(6) Uani 1 1 d .
H3A H 0.9562 0.2986 1.8216 0.045 Uiso 1 1 calc R
C2 C 0.8443(3) 0.2933(3) 1.7157(2) 0.0353(6) Uani 1 1 d .
H2B H 0.9112 0.2608 1.6786 0.042 Uiso 1 1 calc R
C27 C 0.7348(3) 0.0319(3) 1.6810(2) 0.0370(6) Uani 1 1 d .
H27A H 0.7344 0.0367 1.7509 0.044 Uiso 1 1 calc R
C31 C 0.8411(3) 0.5513(3) 1.1802(2) 0.0388(6) Uani 1 1 d .
H31A H 0.8861 0.4924 1.2496 0.058 Uiso 1 1 calc R
H31B H 0.7857 0.6301 1.1838 0.058 Uiso 1 1 calc R
H31C H 0.9033 0.5730 1.1262 0.058 Uiso 1 1 calc R
C32 C 0.6849(3) 0.5771(3) 1.0406(2) 0.0440(7) Uani 1 1 d .
H32A H 0.6336 0.5345 1.0224 0.066 Uiso 1 1 calc R
H32B H 0.7458 0.6000 0.9857 0.066 Uiso 1 1 calc R
H32C H 0.6288 0.6553 1.0448 0.066 Uiso 1 1 calc R
C4 C 0.7704(3) 0.3639(3) 1.8594(2) 0.0390(7) Uani 1 1 d .
H4B H 0.7917 0.3776 1.9172 0.047 Uiso 1 1 calc R
C28 C 0.8447(3) 0.0032(3) 1.6246(2) 0.0393(7) Uani 1 1 d .
H28A H 0.9349 -0.0164 1.6485 0.047 Uiso 1 1 calc R
C34 C 0.8157(3) -0.0151(4) 1.0781(3) 0.0501(8) Uani 1 1 d .
H34A H 0.8118 0.0506 1.0050 0.075 Uiso 1 1 calc R
H34B H 0.7605 -0.0669 1.0821 0.075 Uiso 1 1 calc R
H34C H 0.9036 -0.0709 1.0994 0.075 Uiso 1 1 calc R
C33 C 0.7744(4) -0.0511(4) 1.2716(3) 0.0527(8) Uani 1 1 d .
H33A H 0.7446 -0.0076 1.3184 0.079 Uiso 1 1 calc R
H33B H 0.8622 -0.1069 1.2940 0.079 Uiso 1 1 calc R
H33C H 0.7194 -0.1032 1.2760 0.079 Uiso 1 1 calc R

loop_
_atom_site_aniso_label
_atom_site_aniso_U_11
_atom_site_aniso_U_22
_atom_site_aniso_U_33
_atom_site_aniso_U_23
_atom_site_aniso_U_13
_atom_site_aniso_U_12
Ti1 0.0196(2) 0.0246(2) 0.0206(2) -0.00983(17) 0.00293(15) -0.00606(16)
Cl1 0.0248(3) 0.0423(4) 0.0329(3) -0.0168(3) 0.0050(2) -0.0137(3)
O1 0.0221(8) 0.0343(9) 0.0235(8) -0.0122(7) 0.0027(6) -0.0096(7)
N4 0.0236(10) 0.0351(11) 0.0266(10) -0.0163(9) 0.0039(8) -0.0088(9)
N3 0.0220(10) 0.0261(10) 0.0235(10) -0.0104(8) 0.0041(8) -0.0060(8)
N1 0.0246(10) 0.0326(11) 0.0275(10) -0.0158(9) 0.0034(8) -0.0071(9)
C16 0.0199(11) 0.0215(10) 0.0248(11) -0.0083(9) 0.0022(9) -0.0054(9)
C17 0.0230(11) 0.0211(10) 0.0218(11) -0.0086(9) 0.0036(9) -0.0060(9)
C15 0.0216(11) 0.0217(11) 0.0241(11) -0.0075(9) 0.0028(9) -0.0065(9)
C19 0.0258(12) 0.0358(13) 0.0193(11) -0.0112(10) 0.0012(9) -0.0086(10)
N2 0.0333(12) 0.0360(12) 0.0295(11) -0.0185(10) 0.0062(9) -0.0078(10)
C18 0.0235(11) 0.0356(13) 0.0195(11) -0.0128(10) 0.0016(9) -0.0072(10)
C14 0.0273(12) 0.0265(12) 0.0273(12) -0.0100(10) 0.0016(9) -0.0102(10)
C12 0.0204(11) 0.0341(13) 0.0331(13) -0.0080(11) 0.0015(10) -0.0096(10)
C13 0.0296(13) 0.0294(12) 0.0298(13) -0.0090(10) -0.0030(10) -0.0112(10)
C11 0.0224(11) 0.0270(12) 0.0273(12) -0.0077(10) 0.0033(9) -0.0081(10)
C7 0.0253(12) 0.0274(12) 0.0271(12) -0.0129(10) 0.0049(9) -0.0055(10)
C10 0.0226(12) 0.0350(13) 0.0346(14) -0.0127(11) 0.0066(10) -0.0044(10)
C21 0.0242(12) 0.0515(17) 0.0301(13) -0.0171(12) 0.0037(10) -0.0086(12)
C8 0.0243(12) 0.0256(11) 0.0247(11) -0.0103(10) 0.0057(9) -0.0058(9)
C23 0.0266(12) 0.0403(14) 0.0230(12) -0.0148(11) 0.0012(9) -0.0054(11)
C22 0.0276(13) 0.0460(16) 0.0295(13) -0.0212(12) 0.0018(10) -0.0010(12)
C30 0.0316(14) 0.0417(15) 0.0408(15) -0.0265(13) 0.0028(11) -0.0055(12)
C24 0.0360(14) 0.0237(12) 0.0365(14) -0.0112(11) -0.0007(11) -0.0094(11)
C20 0.0267(13) 0.0451(15) 0.0285(13) -0.0147(12) 0.0027(10) -0.0126(12)
C1 0.0335(13) 0.0257(12) 0.0264(12) -0.0110(10) 0.0009(10) -0.0088(10)
C9 0.0259(12) 0.0354(13) 0.0328(13) -0.0162(11) 0.0073(10) -0.0044(11)
C29 0.0307(13) 0.0324(13) 0.0260(12) -0.0100(10) 0.0052(10) -0.0118(11)
C6 0.0364(14) 0.0284(12) 0.0283(13) -0.0131(10) 0.0030(10) -0.0080(11)
C5 0.0463(16) 0.0362(14) 0.0303(14) -0.0178(12) 0.0046(12) -0.0103(13)
C25 0.0337(14) 0.0281(13) 0.0350(14) -0.0075(11) 0.0097(11) -0.0111(11)
C26 0.0343(14) 0.0272(13) 0.0397(15) -0.0139(11) 0.0060(11) -0.0040(11)
C3 0.0393(15) 0.0354(14) 0.0383(15) -0.0151(12) -0.0075(12) -0.0085(12)
C2 0.0304(13) 0.0390(14) 0.0380(15) -0.0207(12) -0.0015(11) -0.0053(11)
C27 0.0479(17) 0.0335(14) 0.0246(13) -0.0055(11) 0.0022(11) -0.0159(13)
C31 0.0415(16) 0.0416(15) 0.0380(15) -0.0187(13) 0.0039(12) -0.0165(13)
C32 0.0439(17) 0.0425(16) 0.0361(15) -0.0091(13) -0.0043(13) -0.0100(14)
C4 0.0530(18) 0.0340(14) 0.0296(13) -0.0143(11) -0.0029(12) -0.0101(13)
C28 0.0343(14) 0.0292(13) 0.0409(16) -0.0043(12) -0.0090(12) -0.0043(11)
C34 0.0503(19) 0.0541(19) 0.060(2) -0.0393(18) 0.0084(16) -0.0142(16)
C33 0.058(2) 0.0502(19) 0.051(2) -0.0206(16) 0.0111(16) -0.0214(17)

loop_
_atom_type_symbol
_atom_type_description
_atom_type_scat_dispersion_real
_atom_type_scat_dispersion_imag
_atom_type_scat_source
C C 0.0033 0.0016 'International Tables Vol C Tables 4.2.6.8 and 6.1.1.4'
H H 0.0000 0.0000 'International Tables Vol C Tables 4.2.6.8 and 6.1.1.4'
N N 0.0061 0.0033 'International Tables Vol C Tables 4.2.6.8 and 6.1.1.4'
O O 0.0106 0.0060 'International Tables Vol C Tables 4.2.6.8 and 6.1.1.4'
Cl Cl 0.1484 0.1585 'International Tables Vol C Tables 4.2.6.8 and 6.1.1.4'
Ti Ti 0.2776 0.4457 'International Tables Vol C Tables 4.2.6.8 and 6.1.1.4'

loop_
_geom_angle_atom_site_label_1
_geom_angle_atom_site_label_2
_geom_angle_atom_site_label_3
_geom_angle
O1 Ti1 N1 136.19(9)
O1 Ti1 N3 78.92(8)
N1 Ti1 N3 74.19(8)
O1 Ti1 Cl1 90.47(7)
N1 Ti1 Cl1 88.82(7)
N3 Ti1 Cl1 140.37(6)
O1 Ti1 C26 88.29(10)
N1 Ti1 C26 135.38(10)
N3 Ti1 C26 121.97(10)
Cl1 Ti1 C26 95.38(8)
O1 Ti1 C24 85.66(10)
N1 Ti1 C24 126.44(10)
N3 Ti1 C24 87.82(9)
Cl1 Ti1 C24 129.72(8)
C26 Ti1 C24 34.50(10)
O1 Ti1 C25 115.93(10)
N1 Ti1 C25 91.78(10)
N3 Ti1 C25 78.32(10)
Cl1 Ti1 C25 138.93(8)
C26 Ti1 C25 57.30(10)
C24 Ti1 C25 34.73(10)
O1 Ti1 C28 120.29(10)
N1 Ti1 C28 103.08(10)
N3 Ti1 C28 135.19(10)
Cl1 Ti1 C28 82.99(8)
C26 Ti1 C28 34.40(11)
C24 Ti1 C28 57.20(10)
C25 Ti1 C28 56.92(10)
O1 Ti1 C27 141.93(10)
N1 Ti1 C27 79.25(10)
N3 Ti1 C27 105.21(10)
Cl1 Ti1 C27 106.37(8)
C26 Ti1 C27 56.91(11)
C24 Ti1 C27 57.18(10)
C25 Ti1 C27 34.22(10)
C28 Ti1 C27 33.96(11)
C17 O1 Ti1 143.58(16)
C17 N4 C18 120.3(2)
C8 N3 C16 118.7(2)
C8 N3 Ti1 115.09(16)
C16 N3 Ti1 125.29(16)
C7 N1 C1 103.7(2)
C7 N1 Ti1 116.80(17)
C1 N1 Ti1 136.77(17)
N3 C16 C15 121.7(2)
N3 C16 C11 120.0(2)
C15 C16 C11 118.3(2)
N4 C17 O1 124.3(2)
N4 C17 C15 119.0(2)
O1 C17 C15 116.7(2)
C14 C15 C16 119.1(2)
C14 C15 C17 118.1(2)
C16 C15 C17 122.7(2)
C20 C19 C18 117.9(2)
C20 C19 C29 121.2(2)
C18 C19 C29 120.4(2)
C7 N2 C6 102.7(2)
C19 C18 C23 121.3(2)
C19 C18 N4 121.7(2)
C23 C18 N4 116.6(2)
C15 C14 C13 122.0(2)
C15 C14 H14A 119.0
C13 C14 H14A 119.0
C13 C12 C11 120.4(2)
C13 C12 H12A 119.8
C11 C12 H12A 119.8
C12 C13 C14 120.0(2)
C12 C13 H13A 120.0
C14 C13 H13A 120.0
C12 C11 C10 121.6(2)
C12 C11 C16 119.8(2)
C10 C11 C16 118.6(2)
N2 C7 N1 116.9(2)
N2 C7 C8 125.5(2)
N1 C7 C8 117.6(2)
C9 C10 C11 120.2(2)
C9 C10 H10A 119.9
C11 C10 H10A 119.9
C22 C21 C20 119.8(3)
C22 C21 H21A 120.1
C20 C21 H21A 120.1
N3 C8 C9 123.4(2)
N3 C8 C7 113.4(2)
C9 C8 C7 123.2(2)
C22 C23 C18 118.3(3)
C22 C23 C30 121.9(3)
C18 C23 C30 119.8(2)
C21 C22 C23 121.1(3)
C21 C22 H22A 119.4
C23 C22 H22A 119.4
C23 C30 C34 113.3(3)
C23 C30 C33 112.3(3)
C34 C30 C33 110.5(3)
C23 C30 H30A 106.8
C34 C30 H30A 106.8
C33 C30 H30A 106.8
C26 C24 C25 107.7(3)
C26 C24 Ti1 72.75(16)
C25 C24 Ti1 73.25(16)
C26 C24 H24A 125.9
C25 C24 H24A 125.9
Ti1 C24 H24A 125.9
C21 C20 C19 121.4(3)
C21 C20 H20A 119.3
C19 C20 H20A 119.3
N1 C1 C2 132.7(3)
N1 C1 C6 106.7(2)
C2 C1 C6 120.6(2)
C10 C9 C8 118.7(2)
C10 C9 H9A 120.6
C8 C9 H9A 120.6
C19 C29 C32 109.2(2)
C19 C29 C31 113.7(2)
C32 C29 C31 110.2(2)
C19 C29 H29A 107.8
C32 C29 H29A 107.8
C31 C29 H29A 107.8
N2 C6 C5 129.5(3)
N2 C6 C1 109.9(2)
C5 C6 C1 120.6(3)
C4 C5 C6 118.2(3)
C4 C5 H5A 120.9
C6 C5 H5A 120.9
C27 C25 C24 107.9(3)
C27 C25 Ti1 74.07(16)
C24 C25 Ti1 72.03(15)
C27 C25 H25A 125.8
C24 C25 H25A 125.8
Ti1 C25 H25A 125.8
C24 C26 C28 108.4(3)
C24 C26 Ti1 72.75(16)
C28 C26 Ti1 74.09(16)
C24 C26 H26A 125.5
C28 C26 H26A 125.5
Ti1 C26 H26A 125.5
C2 C3 C4 122.2(3)
C2 C3 H3A 118.9
C4 C3 H3A 118.9
C3 C2 C1 117.8(3)
C3 C2 H2B 121.1
C1 C2 H2B 121.1
C28 C27 C25 108.0(3)
C28 C27 Ti1 72.51(16)
C25 C27 Ti1 71.71(16)
C28 C27 H27A 125.9
C25 C27 H27A 125.9
Ti1 C27 H27A 125.9
C29 C31 H31A 109.5
C29 C31 H31B 109.5
H31A C31 H31B 109.5
C29 C31 H31C 109.5
H31A C31 H31C 109.5
H31B C31 H31C 109.5
C29 C32 H32A 109.5
C29 C32 H32B 109.5
H32A C32 H32B 109.5
C29 C32 H32C 109.5
H32A C32 H32C 109.5
H32B C32 H32C 109.5
C5 C4 C3 120.6(3)
C5 C4 H4B 119.7
C3 C4 H4B 119.7
C27 C28 C26 108.0(3)
C27 C28 Ti1 73.53(16)
C26 C28 Ti1 71.51(16)
C27 C28 H28A 125.8
C26 C28 H28A 125.8
Ti1 C28 H28A 125.8
C30 C34 H34A 109.5
C30 C34 H34B 109.5
H34A C34 H34B 109.5
C30 C34 H34C 109.5
H34A C34 H34C 109.5
H34B C34 H34C 109.5
C30 C33 H33A 109.5
C30 C33 H33B 109.5
H33A C33 H33B 109.5
C30 C33 H33C 109.5
H33A C33 H33C 109.5
H33B C33 H33C 109.5

loop_
_geom_bond_atom_site_label_1
_geom_bond_atom_site_label_2
_geom_bond_distance
Ti1 O1 1.8544(18)
Ti1 N1 2.082(2)
Ti1 N3 2.233(2)
Ti1 Cl1 2.3133(9)
Ti1 C26 2.349(3)
Ti1 C24 2.349(3)
Ti1 C25 2.365(3)
Ti1 C28 2.382(3)
Ti1 C27 2.395(3)
O1 C17 1.326(3)
N4 C17 1.273(3)
N4 C18 1.430(3)
N3 C8 1.335(3)
N3 C16 1.384(3)
N1 C7 1.363(3)
N1 C1 1.386(3)
C16 C15 1.421(3)
C16 C11 1.426(3)
C17 C15 1.490(3)
C15 C14 1.380(3)
C19 C20 1.391(4)
C19 C18 1.405(4)
C19 C29 1.515(4)
N2 C7 1.323(3)
N2 C6 1.387(4)
C18 C23 1.406(4)
C14 C13 1.397(4)
C14 H14A 0.9300
C12 C13 1.357(4)
C12 C11 1.414(4)
C12 H12A 0.9300
C13 H13A 0.9300
C11 C10 1.417(4)
C7 C8 1.445(4)
C10 C9 1.351(4)
C10 H10A 0.9300
C21 C22 1.376(4)
C21 C20 1.388(4)
C21 H21A 0.9300
C8 C9 1.413(3)
C23 C22 1.395(4)
C23 C30 1.509(4)
C22 H22A 0.9300
C30 C34 1.527(4)
C30 C33 1.532(5)
C30 H30A 0.9800
C24 C26 1.393(4)
C24 C25 1.407(4)
C24 H24A 0.9800
C20 H20A 0.9300
C1 C2 1.400(4)
C1 C6 1.418(4)
C9 H9A 0.9300
C29 C32 1.520(4)
C29 C31 1.539(4)
C29 H29A 0.9800
C6 C5 1.399(4)
C5 C4 1.379(4)
C5 H5A 0.9300
C25 C27 1.401(4)
C25 H25A 0.9800
C26 C28 1.399(4)
C26 H26A 0.9800
C3 C2 1.368(4)
C3 C4 1.411(4)
C3 H3A 0.9300
C2 H2B 0.9300
C27 C28 1.395(4)
C27 H27A 0.9800
C31 H31A 0.9600
C31 H31B 0.9600
C31 H31C 0.9600
C32 H32A 0.9600
C32 H32B 0.9600
C32 H32C 0.9600
C4 H4B 0.9300
C28 H28A 0.9800
C34 H34A 0.9600
C34 H34B 0.9600
C34 H34C 0.9600
C33 H33A 0.9600
C33 H33B 0.9600
C33 H33C 0.9600

loop_
_geom_torsion_atom_site_label_1
_geom_torsion_atom_site_label_2
_geom_torsion_atom_site_label_3
_geom_torsion_atom_site_label_4
_geom_torsion
N1 Ti1 O1 C17 -86.4(3)
N3 Ti1 O1 C17 -33.6(3)
Cl1 Ti1 O1 C17 -175.2(3)
C26 Ti1 O1 C17 89.5(3)
C24 Ti1 O1 C17 55.0(3)
C25 Ti1 O1 C17 37.4(3)
C28 Ti1 O1 C17 102.7(3)
C27 Ti1 O1 C17 67.0(3)
O1 Ti1 N3 C8 -159.48(19)
N1 Ti1 N3 C8 -14.42(17)
Cl1 Ti1 N3 C8 -82.38(19)
C26 Ti1 N3 C8 119.62(19)
C24 Ti1 N3 C8 114.52(19)
C25 Ti1 N3 C8 80.83(19)
C28 Ti1 N3 C8 78.4(2)
C27 Ti1 N3 C8 59.44(19)
O1 Ti1 N3 C16 31.45(19)
N1 Ti1 N3 C16 176.5(2)
Cl1 Ti1 N3 C16 108.55(18)
C26 Ti1 N3 C16 -49.4(2)
C24 Ti1 N3 C16 -54.6(2)
C25 Ti1 N3 C16 -88.2(2)
C28 Ti1 N3 C16 -90.7(2)
C27 Ti1 N3 C16 -109.63(19)
O1 Ti1 N1 C7 69.0(2)
N3 Ti1 N1 C7 14.73(18)
Cl1 Ti1 N1 C7 158.49(18)
C26 Ti1 N1 C7 -105.0(2)
C24 Ti1 N1 C7 -60.3(2)
C25 Ti1 N1 C7 -62.6(2)
C28 Ti1 N1 C7 -118.99(19)
C27 Ti1 N1 C7 -94.6(2)
O1 Ti1 N1 C1 -133.1(2)
N3 Ti1 N1 C1 172.6(3)
Cl1 Ti1 N1 C1 -43.7(3)
C26 Ti1 N1 C1 52.8(3)
C24 Ti1 N1 C1 97.5(3)
C25 Ti1 N1 C1 95.2(3)
C28 Ti1 N1 C1 38.8(3)
C27 Ti1 N1 C1 63.2(3)
C8 N3 C16 C15 171.4(2)
Ti1 N3 C16 C15 -19.9(3)
C8 N3 C16 C11 -7.5(3)
Ti1 N3 C16 C11 161.24(17)
C18 N4 C17 O1 4.0(4)
C18 N4 C17 C15 -176.5(2)
Ti1 O1 C17 N4 -163.5(2)
Ti1 O1 C17 C15 17.0(4)
N3 C16 C15 C14 175.2(2)
C11 C16 C15 C14 -5.9(3)
N3 C16 C15 C17 -9.4(3)
C11 C16 C15 C17 169.5(2)
N4 C17 C15 C14 11.8(3)
O1 C17 C15 C14 -168.6(2)
N4 C17 C15 C16 -163.6(2)
O1 C17 C15 C16 15.9(3)
C20 C19 C18 C23 -2.3(4)
C29 C19 C18 C23 170.0(2)
C20 C19 C18 N4 -175.4(2)
C29 C19 C18 N4 -3.1(3)
C17 N4 C18 C19 -71.0(3)
C17 N4 C18 C23 115.6(3)
C16 C15 C14 C13 1.8(4)
C17 C15 C14 C13 -173.8(2)
C11 C12 C13 C14 -2.7(4)
C15 C14 C13 C12 2.6(4)
C13 C12 C11 C10 177.4(2)
C13 C12 C11 C16 -1.5(4)
N3 C16 C11 C12 -175.3(2)
C15 C16 C11 C12 5.8(3)
N3 C16 C11 C10 5.8(3)
C15 C16 C11 C10 -173.1(2)
C6 N2 C7 N1 0.1(3)
C6 N2 C7 C8 179.0(2)
C1 N1 C7 N2 0.4(3)
Ti1 N1 C7 N2 164.92(19)
C1 N1 C7 C8 -178.7(2)
Ti1 N1 C7 C8 -14.1(3)
C12 C11 C10 C9 -179.1(3)
C16 C11 C10 C9 -0.2(4)
C16 N3 C8 C9 3.7(4)
Ti1 N3 C8 C9 -166.1(2)
C16 N3 C8 C7 -178.6(2)
Ti1 N3 C8 C7 11.6(3)
N2 C7 C8 N3 -178.0(2)
N1 C7 C8 N3 0.9(3)
N2 C7 C8 C9 -0.3(4)
N1 C7 C8 C9 178.6(2)
C19 C18 C23 C22 4.0(4)
N4 C18 C23 C22 177.5(2)
C19 C18 C23 C30 -174.8(2)
N4 C18 C23 C30 -1.3(3)
C20 C21 C22 C23 -1.0(4)
C18 C23 C22 C21 -2.4(4)
C30 C23 C22 C21 176.4(2)
C22 C23 C30 C34 -29.6(4)
C18 C23 C30 C34 149.2(3)
C22 C23 C30 C33 96.4(3)
C18 C23 C30 C33 -84.8(3)
O1 Ti1 C24 C26 93.29(18)
N1 Ti1 C24 C26 -119.18(18)
N3 Ti1 C24 C26 172.34(17)
Cl1 Ti1 C24 C26 6.3(2)
C25 Ti1 C24 C26 -115.2(2)
C28 Ti1 C24 C26 -37.30(17)
C27 Ti1 C24 C26 -77.97(19)
O1 Ti1 C24 C25 -151.55(17)
N1 Ti1 C24 C25 -4.0(2)
N3 Ti1 C24 C25 -72.50(17)
Cl1 Ti1 C24 C25 121.45(16)
C26 Ti1 C24 C25 115.2(2)
C28 Ti1 C24 C25 77.86(19)
C27 Ti1 C24 C25 37.19(17)
C22 C21 C20 C19 2.8(4)
C18 C19 C20 C21 -1.2(4)
C29 C19 C20 C21 -173.4(2)
C7 N1 C1 C2 179.7(3)
Ti1 N1 C1 C2 20.0(5)
C7 N1 C1 C6 -0.6(3)
Ti1 N1 C1 C6 -160.3(2)
C11 C10 C9 C8 -3.5(4)
N3 C8 C9 C10 1.8(4)
C7 C8 C9 C10 -175.6(2)
C20 C19 C29 C32 89.7(3)
C18 C19 C29 C32 -82.4(3)
C20 C19 C29 C31 -33.8(3)
C18 C19 C29 C31 154.1(2)
C7 N2 C6 C5 179.1(3)
C7 N2 C6 C1 -0.5(3)
N1 C1 C6 N2 0.7(3)
C2 C1 C6 N2 -179.6(2)
N1 C1 C6 C5 -178.9(2)
C2 C1 C6 C5 0.8(4)
N2 C6 C5 C4 -180.0(3)
C1 C6 C5 C4 -0.4(4)
C26 C24 C25 C27 -0.8(3)
Ti1 C24 C25 C27 -65.90(19)
C26 C24 C25 Ti1 65.11(19)
O1 Ti1 C25 C27 147.31(17)
N1 Ti1 C25 C27 -67.82(18)
N3 Ti1 C25 C27 -141.28(19)
Cl1 Ti1 C25 C27 22.4(2)
C26 Ti1 C25 C27 77.89(19)
C24 Ti1 C25 C27 115.4(2)
C28 Ti1 C25 C27 36.66(18)
O1 Ti1 C25 C24 31.89(19)
N1 Ti1 C25 C24 176.76(17)
N3 Ti1 C25 C24 103.30(17)
Cl1 Ti1 C25 C24 -92.99(19)
C26 Ti1 C25 C24 -37.53(17)
C28 Ti1 C25 C24 -78.76(18)
C27 Ti1 C25 C24 -115.4(2)
C25 C24 C26 C28 0.6(3)
Ti1 C24 C26 C28 66.1(2)
C25 C24 C26 Ti1 -65.44(19)
O1 Ti1 C26 C24 -84.83(17)
N1 Ti1 C26 C24 91.1(2)
N3 Ti1 C26 C24 -9.0(2)
Cl1 Ti1 C26 C24 -175.14(16)
C25 Ti1 C26 C24 37.79(17)
C28 Ti1 C26 C24 115.6(3)
C27 Ti1 C26 C24 78.81(19)
O1 Ti1 C26 C28 159.54(18)
N1 Ti1 C26 C28 -24.6(2)
N3 Ti1 C26 C28 -124.66(18)
Cl1 Ti1 C26 C28 69.23(17)
C24 Ti1 C26 C28 -115.6(3)
C25 Ti1 C26 C28 -77.84(19)
C27 Ti1 C26 C28 -36.82(18)
C4 C3 C2 C1 0.5(4)
N1 C1 C2 C3 178.8(3)
C6 C1 C2 C3 -0.8(4)
C24 C25 C27 C28 0.7(3)
Ti1 C25 C27 C28 -63.9(2)
C24 C25 C27 Ti1 64.55(19)
O1 Ti1 C27 C28 64.5(2)
N1 Ti1 C27 C28 -133.96(19)
N3 Ti1 C27 C28 155.85(18)
Cl1 Ti1 C27 C28 -48.41(19)
C26 Ti1 C27 C28 37.30(18)
C24 Ti1 C27 C28 78.7(2)
C25 Ti1 C27 C28 116.4(3)
O1 Ti1 C27 C25 -52.0(2)
N1 Ti1 C27 C25 109.60(18)
N3 Ti1 C27 C25 39.41(19)
Cl1 Ti1 C27 C25 -164.85(15)
C26 Ti1 C27 C25 -79.14(19)
C24 Ti1 C27 C25 -37.75(17)
C28 Ti1 C27 C25 -116.4(3)
C6 C5 C4 C3 0.1(4)
C2 C3 C4 C5 -0.2(5)
C25 C27 C28 C26 -0.3(3)
Ti1 C27 C28 C26 -63.7(2)
C25 C27 C28 Ti1 63.36(19)
C24 C26 C28 C27 -0.2(3)
Ti1 C26 C28 C27 65.0(2)
C24 C26 C28 Ti1 -65.17(19)
O1 Ti1 C28 C27 -139.88(17)
N1 Ti1 C28 C27 46.55(19)
N3 Ti1 C28 C27 -34.1(2)
Cl1 Ti1 C28 C27 133.69(18)
C26 Ti1 C28 C27 -116.0(3)
C24 Ti1 C28 C27 -78.60(19)
C25 Ti1 C28 C27 -36.95(18)
O1 Ti1 C28 C26 -23.9(2)
N1 Ti1 C28 C26 162.56(17)
N3 Ti1 C28 C26 81.9(2)
Cl1 Ti1 C28 C26 -110.30(17)
C24 Ti1 C28 C26 37.41(17)
C25 Ti1 C28 C26 79.06(19)
C27 Ti1 C28 C26 116.0(3)

loop_
_platon_squeeze_void_nr
_platon_squeeze_void_average_x
_platon_squeeze_void_average_y
_platon_squeeze_void_average_z
_platon_squeeze_void_volume
_platon_squeeze_void_count_electrons
_platon_squeeze_void_content
1 0.033 0.458 0.632 8 2 ' '
2 0.500 0.000 0.000 152 56 ' '
3 0.967 0.542 0.368 8 1 ' '
